data_1573873
loop_
_publ_author_name
'Vlahakis, Niko'
'Clauss, Arden'
'Rodriguez, Jose A.'

_publ_section_title
;
 Accounting for electron-beam-induced warping of molecular nanocrystals in
 MicroED structure determination.
;
_journal_coeditor_code NF5001SUP1
_journal_issue 2
_journal_name_full IUCrJ
_journal_paper_doi 10.1107/S2052252524012132
_journal_volume 12
_journal_year 2025
_chemical_absolute_configuration rm
_chemical_formula_sum 'C10 H16 N2 O3 S'
_chemical_formula_weight 244.31
_chemical_name_common Biotin
_space_group_crystal_system orthorhombic
_space_group_IT_number 19
_space_group_name_Hall 'P 2ac 2ab'
_space_group_name_H-M_alt 'P 21 21 21'
_atom_sites_solution_hydrogens geom
_audit_creation_method SHELXL-2019/3
_audit_update_record
;
2024-04-12 # Formatted by publCIF

;
_cell_angle_alpha 90
_cell_angle_beta 90
_cell_angle_gamma 90
_cell_formula_units_Z 4
_cell_length_a 5.170(2)
_cell_length_b 10.1100(19)
_cell_length_c 20.710(3)
_cell_measurement_reflns_used 15766
_cell_measurement_temperature 100(2)
_cell_measurement_theta_max 0.893
_cell_measurement_theta_min 0.079
_cell_volume 1082.5(5)
_computing_structure_refinement 'SHELXL-2019/2 (Sheldrick, 2019)'
_computing_structure_solution 'SHELXT 2018/2 (Sheldrick, 2018)'
_diffrn_ambient_temperature 100(2)
_diffrn_measured_fraction_theta_full 0.935
_diffrn_measured_fraction_theta_max 0.916
_diffrn_measurement_device_type TEM
_diffrn_radiation_type Electron
_diffrn_radiation_wavelength 0.0251
_diffrn_reflns_av_R_equivalents 0.1807
_diffrn_reflns_av_unetI/netI 0.1102
_diffrn_reflns_Laue_measured_fraction_full 0.935
_diffrn_reflns_Laue_measured_fraction_max 0.916
_diffrn_reflns_limit_h_max 6
_diffrn_reflns_limit_h_min -6
_diffrn_reflns_limit_k_max 11
_diffrn_reflns_limit_k_min -11
_diffrn_reflns_limit_l_max 25
_diffrn_reflns_limit_l_min -25
_diffrn_reflns_number 15766
_diffrn_reflns_point_group_measured_fraction_full 0.944
_diffrn_reflns_point_group_measured_fraction_max 0.924
_diffrn_reflns_theta_full 0.863
_diffrn_reflns_theta_max 0.893
_diffrn_reflns_theta_min 0.079
_diffrn_source FEG
_exptl_absorpt_coefficient_mu 0.000
_exptl_crystal_colour Colorless
_exptl_crystal_density_diffrn 1.499
_exptl_crystal_description Needle
_exptl_crystal_F_000 196
_refine_diff_density_max 0.153
_refine_diff_density_min -0.146
_refine_diff_density_rms 0.037
_refine_ls_abs_structure_details
;
 All f" are zero, so absolute structure could not be determined
;
_refine_ls_extinction_coef 14352(25)
_refine_ls_extinction_expression Fc^*^=kFc[1+0.001xFc^2^\l^3^/sin(2\q)]^-1/4^
_refine_ls_extinction_method 'SHELXL-2019/2 (Sheldrick 2019)'
_refine_ls_goodness_of_fit_ref 1.196
_refine_ls_hydrogen_treatment mixed
_refine_ls_matrix_type full
_refine_ls_number_parameters 148
_refine_ls_number_reflns 2016
_refine_ls_number_restraints 149
_refine_ls_restrained_S_all 1.159
_refine_ls_R_factor_all 0.1322
_refine_ls_R_factor_gt 0.1282
_refine_ls_shift/su_max 0.005
_refine_ls_shift/su_mean 0.000
_refine_ls_structure_factor_coef Fsqd
_refine_ls_weighting_details 'w=1/[\s^2^(Fo^2^)+(0.1203P)^2^+0.3743P] where P=(Fo^2^+2Fc^2^)/3'
_refine_ls_weighting_scheme calc
_refine_ls_wR_factor_gt 0.3245
_refine_ls_wR_factor_ref 0.3269
_reflns_Friedel_coverage 0.688
_reflns_Friedel_fraction_full 0.959
_reflns_Friedel_fraction_max 0.936
_reflns_number_gt 1930
_reflns_number_total 2016
_reflns_threshold_expression 'I > 2\s(I)'
_cod_data_source_file nf5001.cif
_cod_data_source_block biotin
_cod_database_code 1573873
_shelx_shelxl_version_number 2019/3
_shelx_space_group_comment
;
The symmetry employed for this shelxl refinement is uniquely defined
by the following loop, which should always be used as a source of
symmetry information in preference to the above space-group names.
They are only intended as comments.
;
_publcif_funding_html
;
;

loop_
_space_group_symop_operation_xyz
'x, y, z'
'-x+1/2, -y, z+1/2'
'-x, y+1/2, -z+1/2'
'x+1/2, -y+1/2, -z'

loop_
_atom_site_label
_atom_site_type_symbol
_atom_site_fract_x
_atom_site_fract_y
_atom_site_fract_z
_atom_site_U_iso_or_equiv
_atom_site_adp_type
_atom_site_occupancy
_atom_site_site_symmetry_order
_atom_site_calc_flag
_atom_site_refinement_flags_posn
_atom_site_refinement_flags_adp
_atom_site_refinement_flags_occupancy
_atom_site_disorder_assembly
_atom_site_disorder_group
S1 S 0.4432(10) 0.6278(7) 0.5464(2) 0.0347(15) Uani 1 1 d . . . . .
C1 C 0.445(2) 0.4989(11) 0.7092(4) 0.026(2) Uani 1 1 d . . . . .
O3 O 0.527(2) 0.5172(12) 0.3117(5) 0.043(3) Uani 1 1 d D . . . .
H11 H 0.702(8) 0.5287(13) 0.291(3) 0.064 Uiso 1 1 calc DR U . . .
O1 O 0.5837(17) 0.4241(13) 0.7446(4) 0.040(2) Uani 1 1 d . . . . .
C3 C 0.1242(11) 0.5654(4) 0.64055(12) 0.030(2) Uani 1 1 d D . . . .
H4 H -0.059594 0.568618 0.655518 0.036 Uiso 1 1 calc R U . . .
N2 N 0.2579(19) 0.4589(11) 0.6706(4) 0.029(2) Uani 1 1 d . . . . .
H2 H 0.219651 0.375172 0.664051 0.034 Uiso 1 1 calc R U . . .
O2 O 0.620(2) 0.3079(13) 0.3014(5) 0.046(3) Uani 1 1 d . . . . .
C10 C 0.4854(7) 0.3986(11) 0.3211(2) 0.030(2) Uani 1 1 d D . . . .
C9 C 0.2506(8) 0.3727(8) 0.36196(13) 0.035(3) Uani 1 1 d D . . . .
H10A H 0.099820 0.418463 0.342747 0.043 Uiso 1 1 calc R U . . .
H10B H 0.213517 0.276583 0.361989 0.043 Uiso 1 1 calc R U . . .
C2 C 0.2699(9) 0.6849(3) 0.66390(19) 0.035(3) Uani 1 1 d D . . . .
H3 H 0.153642 0.745703 0.688546 0.042 Uiso 1 1 calc R U . . .
C6 C 0.0811(17) 0.4232(3) 0.54333(13) 0.035(3) Uani 1 1 d D . . . .
H7A H -0.078598 0.391293 0.564614 0.043 Uiso 1 1 calc R U . . .
H7B H 0.223867 0.364761 0.557478 0.043 Uiso 1 1 calc R U . . .
N1 N 0.463(2) 0.6262(11) 0.7061(4) 0.032(2) Uani 1 1 d . . . . .
H1 H 0.579909 0.672405 0.727203 0.039 Uiso 1 1 calc R U . . .
C4 C 0.3858(14) 0.7539(6) 0.60652(19) 0.035(3) Uani 1 1 d D . . . .
H5A H 0.550055 0.797671 0.618645 0.042 Uiso 1 1 calc R U . . .
H5B H 0.265266 0.821736 0.589689 0.042 Uiso 1 1 calc R U . . .
C5 C 0.1364(16) 0.5601(3) 0.56809(12) 0.026(2) Uani 1 1 d D . . . .
H6 H -0.000517 0.620369 0.550852 0.031 Uiso 1 1 calc R U . . .
C8 C 0.2856(7) 0.4189(8) 0.43036(13) 0.030(2) Uani 1 1 d D . . . .
H9A H 0.339194 0.512938 0.429741 0.036 Uiso 1 1 calc R U . . .
H9B H 0.427477 0.367487 0.450371 0.036 Uiso 1 1 calc R U . . .
C7 C 0.0482(7) 0.4059(11) 0.47173(11) 0.029(3) Uani 1 1 d D . . . .
H8A H -0.026872 0.317147 0.464065 0.035 Uiso 1 1 calc R U . . .
H8B H -0.080102 0.471697 0.456660 0.035 Uiso 1 1 calc R U . . .

loop_
_atom_site_aniso_label
_atom_site_aniso_U_11
_atom_site_aniso_U_22
_atom_site_aniso_U_33
_atom_site_aniso_U_23
_atom_site_aniso_U_13
_atom_site_aniso_U_12
S1 0.030(3) 0.052(4) 0.022(2) 0.001(2) 0.010(2) -0.004(3)
C1 0.035(5) 0.019(5) 0.023(4) -0.002(4) -0.003(4) 0.004(4)
O3 0.048(5) 0.037(6) 0.043(5) 0.003(4) 0.026(5) -0.001(5)
O1 0.033(4) 0.054(7) 0.032(4) 0.002(4) -0.010(4) 0.003(5)
C3 0.024(4) 0.048(7) 0.018(4) 0.001(4) 0.010(3) 0.005(5)
N2 0.045(5) 0.026(6) 0.015(4) 0.001(3) -0.002(3) 0.000(4)
O2 0.052(6) 0.033(7) 0.052(6) 0.007(5) 0.018(5) 0.001(5)
C10 0.027(5) 0.036(6) 0.028(5) -0.004(4) 0.002(4) -0.005(4)
C9 0.038(6) 0.042(9) 0.027(5) 0.004(5) 0.003(4) -0.002(6)
C2 0.035(6) 0.033(7) 0.036(5) 0.001(4) 0.006(4) 0.014(5)
C6 0.032(5) 0.047(8) 0.027(5) -0.010(5) -0.010(4) -0.002(5)
N1 0.040(5) 0.030(5) 0.027(4) -0.013(4) -0.008(4) 0.000(4)
C4 0.046(7) 0.037(8) 0.022(5) -0.006(4) -0.011(5) -0.008(5)
C5 0.027(4) 0.033(7) 0.017(4) -0.001(4) -0.006(4) 0.007(5)
C8 0.048(6) 0.018(7) 0.023(4) 0.009(4) 0.002(4) 0.003(5)
C7 0.032(5) 0.042(8) 0.014(4) 0.000(4) -0.003(4) 0.005(5)

loop_
_atom_type_symbol
_atom_type_description
_atom_type_scat_dispersion_real
_atom_type_scat_dispersion_imag
_atom_type_scat_source
C C 0.0000 0.0000 'International Tables Vol C Tables 4.2.6.8 and 6.1.1.4'
N N 0.0000 0.0000 'International Tables Vol C Tables 4.2.6.8 and 6.1.1.4'
O O 0.0000 0.0000 'International Tables Vol C Tables 4.2.6.8 and 6.1.1.4'
S S 0.0000 0.0000 'International Tables Vol C Tables 4.2.6.8 and 6.1.1.4'
H H 0.0000 0.0000 'International Tables Vol C Tables 4.2.6.8 and 6.1.1.4'

loop_
_geom_angle_atom_site_label_1
_geom_angle_atom_site_label_2
_geom_angle_atom_site_label_3
_geom_angle
_geom_angle_site_symmetry_1
_geom_angle_site_symmetry_3
_geom_angle_publ_flag
C5 S1 C4 87.2(3) . . ?
O1 C1 N1 125.4(11) . . ?
O1 C1 N2 125.4(12) . . ?
N1 C1 N2 109.1(10) . . ?
N2 C3 C5 112.9(5) . . ?
N2 C3 C2 102.9(5) . . ?
C5 C3 C2 109.2(3) . . ?
C1 N2 C3 112.9(10) . . ?
O2 C10 O3 125.4(8) . . ?
O2 C10 C9 121.1(9) . . ?
O3 C10 C9 113.5(8) . . ?
C8 C9 C10 112.2(4) . . ?
N1 C2 C4 113.0(6) . . ?
N1 C2 C3 102.1(5) . . ?
C4 C2 C3 108.6(4) . . ?
C5 C6 C7 117.8(5) . . ?
C1 N1 C2 112.8(9) . . ?
C2 C4 S1 106.4(4) . . ?
C6 C5 C3 111.5(3) . . ?
C6 C5 S1 115.8(5) . . ?
C3 C5 S1 106.0(4) . . ?
C9 C8 C7 114.3(4) . . ?
C8 C7 C6 117.4(4) . . ?

loop_
_geom_bond_atom_site_label_1
_geom_bond_atom_site_label_2
_geom_bond_distance
_geom_bond_site_symmetry_2
_geom_bond_publ_flag
S1 C5 1.786(9) . ?
S1 C4 1.807(8) . ?
C1 O1 1.274(15) . ?
C1 N1 1.292(15) . ?
C1 N2 1.319(14) . ?
O3 C10 1.233(15) . ?
C3 N2 1.422(11) . ?
C3 C5 1.5029(19) . ?
C3 C2 1.5029(19) . ?
O2 C10 1.221(15) . ?
C10 C9 1.5029(19) . ?
C9 C8 1.5029(19) . ?
C2 N1 1.454(11) . ?
C2 C4 1.5029(19) . ?
C6 C5 1.5029(19) . ?
C6 C7 1.5029(19) . ?
C8 C7 1.5029(19) . ?

loop_
_publcif_info_cif.paper_type
?
